data_1506336
loop_
_publ_author_name
'Li, Weiwei'
'Lam, Yulin'

_publ_section_title
;
 A Facile Solid-Phase Synthesis of 1,2,4,5-Tetrasubstituted Imidazoles
 Using Sodium Benzenesulfinate as a Traceless Linker
;
_journal_issue 5
_journal_name_full 'Journal of Combinatorial Chemistry'
_journal_page_first 644
_journal_paper_doi 10.1021/cc049818x
_journal_volume 7
_journal_year 2005
_chemical_formula_sum 'C25 H26 N2 O'
_chemical_formula_weight 370.48
_chemical_name_systematic
; 
 4-(3-Butyl-2,5-diphenyl-3H-imidazol-4-yl)pyridine  
;
_space_group_IT_number 2
_symmetry_cell_setting triclinic
_symmetry_space_group_name_Hall '-P 1'
_symmetry_space_group_name_H-M 'P -1'
_atom_sites_solution_hydrogens geom
_atom_sites_solution_primary direct
_atom_sites_solution_secondary difmap
_audit_creation_method SHELXL-97
_cell_angle_alpha 90.172(3)
_cell_angle_beta 109.741(2)
_cell_angle_gamma 109.322(2)
_cell_formula_units_Z 2
_cell_length_a 9.9752(11)
_cell_length_b 10.4340(12)
_cell_length_c 11.2679(13)
_cell_measurement_reflns_used 4052
_cell_measurement_temperature 293(2)
_cell_measurement_theta_max 25.0
_cell_measurement_theta_min 2.06
_cell_volume 1032.9(2)
_computing_cell_refinement 'Bruker SMART'
_computing_data_collection 'Bruker SMART'
_computing_data_reduction 'Bruker SAINT'
_computing_molecular_graphics 'Bruker SHELXTL'
_computing_publication_material 'Bruker SHELXTL'
_computing_structure_refinement 'SHELXL-97 (Sheldrick, 1997)'
_computing_structure_solution 'SHELXS-97 (Sheldrick, 1990)'
_diffrn_ambient_temperature 293(2)
_diffrn_measured_fraction_theta_full 0.999
_diffrn_measured_fraction_theta_max 0.999
_diffrn_measurement_method 'w scan'
_diffrn_radiation_monochromator graphite
_diffrn_radiation_source 'fine-focus sealed tube'
_diffrn_radiation_type MoK\a
_diffrn_radiation_wavelength 0.71073
_diffrn_reflns_av_R_equivalents 0.0582
_diffrn_reflns_av_sigmaI/netI 0.0709
_diffrn_reflns_limit_h_max 11
_diffrn_reflns_limit_h_min -11
_diffrn_reflns_limit_k_max 12
_diffrn_reflns_limit_k_min -12
_diffrn_reflns_limit_l_max 13
_diffrn_reflns_limit_l_min -13
_diffrn_reflns_number 11151
_diffrn_reflns_theta_full 25.00
_diffrn_reflns_theta_max 25.00
_diffrn_reflns_theta_min 2.09
_exptl_absorpt_coefficient_mu 0.073
_exptl_absorpt_correction_type none
_exptl_crystal_colour colorless
_exptl_crystal_density_diffrn 1.191
_exptl_crystal_density_meas ?
_exptl_crystal_density_method 'not measured'
_exptl_crystal_description block
_exptl_crystal_F_000 396
_exptl_crystal_size_max 0.31
_exptl_crystal_size_mid 0.26
_exptl_crystal_size_min 0.24
_refine_diff_density_max 0.227
_refine_diff_density_min -0.376
_refine_diff_density_rms 0.043
_refine_ls_extinction_method none
_refine_ls_goodness_of_fit_ref 1.038
_refine_ls_hydrogen_treatment mixed
_refine_ls_matrix_type full
_refine_ls_number_parameters 279
_refine_ls_number_reflns 3639
_refine_ls_number_restraints 30
_refine_ls_restrained_S_all 1.050
_refine_ls_R_factor_all 0.1340
_refine_ls_R_factor_gt 0.0782
_refine_ls_shift/su_max 0.067
_refine_ls_shift/su_mean 0.005
_refine_ls_structure_factor_coef Fsqd
_refine_ls_weighting_details 'calc w=1/[\s^2^(Fo^2^)+(0.1105P)^2^+0.2572P] where P=(Fo^2^+2Fc^2^)/3'
_refine_ls_weighting_scheme calc
_refine_ls_wR_factor_gt 0.2027
_refine_ls_wR_factor_ref 0.2329
_reflns_number_gt 2120
_reflns_number_total 3639
_reflns_threshold_expression >2sigma(I)
_cod_data_source_file cc049818xsi20041209_022444.cif
_cod_data_source_block 4-(3-Butyl-2,5-diphenyl-3H-imidazol-4-yl)pyridine
_cod_depositor_comments
;
The following automatic conversions were performed:

'_exptl_crystal_density_meas' value 'not measured' was changed to '?'
- the value is perceived as not measured.

Automatic conversion script
Id: cif_fix_values 3008 2015-01-20 13:52:24Z robertas 
;
_cod_original_sg_symbol_H-M P1
_cod_database_code 1506336

loop_
_symmetry_equiv_pos_as_xyz
'x, y, z'
'-x, -y, -z'

loop_
_atom_site_label
_atom_site_type_symbol
_atom_site_fract_x
_atom_site_fract_y
_atom_site_fract_z
_atom_site_U_iso_or_equiv
_atom_site_adp_type
_atom_site_occupancy
_atom_site_symmetry_multiplicity
_atom_site_calc_flag
_atom_site_refinement_flags
_atom_site_disorder_assembly
_atom_site_disorder_group
N1 N -0.0260(3) -0.1024(3) 0.2120(3) 0.0499(7) Uani 1 1 d . . .
N2 N 0.0598(3) 0.1228(3) 0.2617(3) 0.0483(7) Uani 1 1 d . . .
C1 C -0.0457(4) 0.0012(3) 0.2637(3) 0.0475(8) Uani 1 1 d . . .
C2 C 0.0966(4) -0.0457(3) 0.1751(3) 0.0458(8) Uani 1 1 d . . .
C3 C 0.1520(4) 0.0933(3) 0.2052(3) 0.0462(8) Uani 1 1 d . . .
C4 C -0.1691(4) -0.0186(4) 0.3131(3) 0.0519(9) Uani 1 1 d . . .
C5 C -0.3092(4) -0.1192(4) 0.2485(4) 0.0659(11) Uani 1 1 d . . .
H5 H -0.3237 -0.1690 0.1738 0.079 Uiso 1 1 calc R . .
C6 C -0.4267(5) -0.1465(5) 0.2928(4) 0.0781(13) Uani 1 1 d . . .
H6 H -0.5202 -0.2137 0.2477 0.094 Uiso 1 1 calc R . .
C7 C -0.4068(5) -0.0749(5) 0.4035(5) 0.0786(13) Uani 1 1 d . . .
H7 H -0.4863 -0.0940 0.4339 0.094 Uiso 1 1 calc R . .
C8 C -0.2704(5) 0.0242(5) 0.4685(4) 0.0714(11) Uani 1 1 d . . .
H8 H -0.2572 0.0730 0.5433 0.086 Uiso 1 1 calc R . .
C9 C -0.1520(4) 0.0532(4) 0.4251(4) 0.0618(10) Uani 1 1 d . . .
H9 H -0.0594 0.1212 0.4707 0.074 Uiso 1 1 calc R . .
C10 C 0.1499(4) -0.1312(3) 0.1116(3) 0.0485(8) Uani 1 1 d . . .
C11 C 0.2238(4) -0.0826(4) 0.0278(3) 0.0596(10) Uani 1 1 d . . .
H11 H 0.2419 0.0078 0.0118 0.072 Uiso 1 1 calc R . .
C12 C 0.2713(5) -0.1645(4) -0.0325(4) 0.0701(11) Uani 1 1 d . . .
H12 H 0.3226 -0.1287 -0.0870 0.084 Uiso 1 1 calc R . .
C13 C 0.2431(5) -0.2975(5) -0.0124(4) 0.0747(12) Uani 1 1 d . . .
H13 H 0.2748 -0.3530 -0.0534 0.090 Uiso 1 1 calc R . .
C14 C 0.1682(5) -0.3500(4) 0.0681(5) 0.0751(12) Uani 1 1 d . . .
H14 H 0.1478 -0.4415 0.0809 0.090 Uiso 1 1 calc R . .
C15 C 0.1227(4) -0.2672(4) 0.1307(4) 0.0629(10) Uani 1 1 d . . .
H15 H 0.0732 -0.3035 0.1862 0.076 Uiso 1 1 calc R . .
C16 C 0.2830(4) 0.2008(3) 0.1889(3) 0.0478(8) Uani 1 1 d . . .
C17 C 0.4290(4) 0.2004(4) 0.2512(4) 0.0603(10) Uani 1 1 d . . .
H17 H 0.4459 0.1340 0.3032 0.072 Uiso 1 1 calc R . .
C18 C 0.5494(4) 0.3025(5) 0.2333(4) 0.0755(12) Uani 1 1 d . . .
H18 H 0.6471 0.3021 0.2752 0.091 Uiso 1 1 calc R . .
C19 C 0.5346(4) 0.3986(4) 0.1621(4) 0.0591(10) Uani 1 1 d . . .
H19 H 0.6187 0.4659 0.1543 0.071 Uiso 1 1 calc R . .
C20 C 0.3988(6) 0.3964(4) 0.1031(5) 0.0827(14) Uani 1 1 d . . .
H20 H 0.3872 0.4640 0.0511 0.099 Uiso 1 1 calc R . .
C21 C 0.2681(4) 0.3006(4) 0.1111(4) 0.0628(10) Uani 1 1 d . . .
H21 H 0.1726 0.3038 0.0650 0.075 Uiso 1 1 calc R . .
C22 C 0.0749(4) 0.2612(4) 0.3063(4) 0.0601(10) Uani 1 1 d . B .
H22A H -0.0180 0.2574 0.3185 0.072 Uiso 1 1 calc R . .
H22B H 0.0878 0.3202 0.2416 0.072 Uiso 1 1 calc R . .
C23 C 0.2078(5) 0.3219(4) 0.4291(4) 0.0855(14) Uani 1 1 d D . .
H23A H 0.2894 0.2901 0.4309 0.103 Uiso 0.50 1 calc PR A 1
H23B H 0.1769 0.2907 0.5000 0.103 Uiso 0.50 1 calc PR A 1
H23C H 0.1997 0.2570 0.4900 0.103 Uiso 0.50 1 calc PR A 2
H23D H 0.3007 0.3328 0.4136 0.103 Uiso 0.50 1 calc PR A 2
C24 C 0.268(2) 0.4840(16) 0.445(2) 0.158(8) Uani 0.50 1 d PDU B 1
H24A H 0.3527 0.5196 0.5252 0.190 Uiso 0.50 1 calc PR B 1
H24B H 0.3055 0.5158 0.3771 0.190 Uiso 0.50 1 calc PR B 1
C25 C 0.1414(18) 0.5376(16) 0.4409(16) 0.163(6) Uani 0.50 1 d PDU B 1
H25A H 0.0662 0.5156 0.3565 0.244 Uiso 0.50 1 calc PR B 1
H25B H 0.1835 0.6351 0.4639 0.244 Uiso 0.50 1 calc PR B 1
H25C H 0.0949 0.4955 0.4997 0.244 Uiso 0.50 1 calc PR B 1
C24A C 0.2226(17) 0.4573(11) 0.4883(12) 0.108(4) Uani 0.50 1 d PDU B 2
H24C H 0.2901 0.4763 0.5767 0.130 Uiso 0.50 1 calc PR B 2
H24D H 0.1241 0.4579 0.4841 0.130 Uiso 0.50 1 calc PR B 2
C25A C 0.2905(19) 0.5655(15) 0.4087(14) 0.145(6) Uani 0.50 1 d PDU B 2
H25D H 0.3752 0.5495 0.3977 0.217 Uiso 0.50 1 calc PR B 2
H25E H 0.3241 0.6559 0.4526 0.217 Uiso 0.50 1 calc PR B 2
H25F H 0.2138 0.5576 0.3270 0.217 Uiso 0.50 1 calc PR B 2
O1S O -0.1553(6) -0.3954(5) 0.2435(7) 0.192(3) Uani 1 1 d D . .
H1SA H -0.203(5) -0.361(4) 0.287(4) 0.080 Uiso 1 1 d D . .
H1SB H -0.133(4) -0.306(2) 0.223(4) 0.080 Uiso 1 1 d D . .

loop_
_atom_site_aniso_label
_atom_site_aniso_U_11
_atom_site_aniso_U_22
_atom_site_aniso_U_33
_atom_site_aniso_U_23
_atom_site_aniso_U_13
_atom_site_aniso_U_12
N1 0.0474(16) 0.0436(16) 0.0571(17) 0.0071(13) 0.0213(14) 0.0115(13)
N2 0.0468(16) 0.0441(16) 0.0561(17) 0.0025(13) 0.0210(14) 0.0161(13)
C1 0.0400(19) 0.048(2) 0.051(2) 0.0072(16) 0.0159(16) 0.0107(16)
C2 0.0448(19) 0.042(2) 0.049(2) 0.0069(15) 0.0190(16) 0.0113(15)
C3 0.0431(19) 0.0434(19) 0.051(2) 0.0059(15) 0.0167(16) 0.0142(15)
C4 0.047(2) 0.056(2) 0.056(2) 0.0138(17) 0.0205(17) 0.0202(17)
C5 0.053(2) 0.080(3) 0.060(2) 0.010(2) 0.024(2) 0.014(2)
C6 0.047(2) 0.097(3) 0.086(3) 0.018(3) 0.029(2) 0.016(2)
C7 0.061(3) 0.103(3) 0.090(3) 0.025(3) 0.041(3) 0.037(3)
C8 0.068(3) 0.093(3) 0.071(3) 0.014(2) 0.035(2) 0.040(3)
C9 0.057(2) 0.068(2) 0.063(2) 0.007(2) 0.021(2) 0.0254(19)
C10 0.0433(19) 0.044(2) 0.049(2) -0.0008(16) 0.0087(16) 0.0120(15)
C11 0.074(3) 0.054(2) 0.058(2) 0.0115(18) 0.028(2) 0.0273(19)
C12 0.086(3) 0.074(3) 0.064(3) 0.011(2) 0.035(2) 0.038(2)
C13 0.084(3) 0.075(3) 0.075(3) -0.003(2) 0.027(2) 0.041(2)
C14 0.072(3) 0.046(2) 0.108(3) 0.004(2) 0.031(3) 0.023(2)
C15 0.055(2) 0.047(2) 0.085(3) 0.007(2) 0.027(2) 0.0139(17)
C16 0.049(2) 0.0393(18) 0.053(2) 0.0008(16) 0.0211(17) 0.0105(15)
C17 0.054(2) 0.058(2) 0.067(2) 0.0122(19) 0.024(2) 0.0159(18)
C18 0.046(2) 0.088(3) 0.087(3) -0.007(3) 0.024(2) 0.016(2)
C19 0.045(2) 0.041(2) 0.093(3) 0.017(2) 0.041(2) 0.0014(16)
C20 0.101(4) 0.060(3) 0.107(4) 0.033(2) 0.065(3) 0.024(2)
C21 0.061(2) 0.054(2) 0.078(3) 0.020(2) 0.031(2) 0.0215(19)
C22 0.062(2) 0.052(2) 0.072(3) 0.0050(19) 0.030(2) 0.0208(18)
C23 0.087(3) 0.067(3) 0.088(3) -0.017(2) 0.021(3) 0.019(2)
C24 0.166(11) 0.162(12) 0.141(11) -0.018(8) 0.066(8) 0.037(8)
C25 0.178(9) 0.135(8) 0.173(10) 0.016(7) 0.031(7) 0.084(8)
C24A 0.118(8) 0.086(7) 0.100(7) -0.028(5) 0.025(6) 0.025(6)
C25A 0.170(10) 0.111(8) 0.127(8) 0.030(7) 0.034(7) 0.037(7)
O1S 0.156(4) 0.104(3) 0.368(9) 0.085(5) 0.152(5) 0.051(3)

loop_
_atom_type_symbol
_atom_type_description
_atom_type_scat_dispersion_real
_atom_type_scat_dispersion_imag
_atom_type_scat_source
C C 0.0033 0.0016 'International Tables Vol C Tables 4.2.6.8 and 6.1.1.4'
H H 0.0000 0.0000 'International Tables Vol C Tables 4.2.6.8 and 6.1.1.4'
N N 0.0061 0.0033 'International Tables Vol C Tables 4.2.6.8 and 6.1.1.4'
O O 0.0106 0.0060 'International Tables Vol C Tables 4.2.6.8 and 6.1.1.4'

loop_
_geom_angle_atom_site_label_1
_geom_angle_atom_site_label_2
_geom_angle_atom_site_label_3
_geom_angle
C1 N1 C2 106.3(3)
C1 N2 C3 106.9(3)
C1 N2 C22 128.1(3)
C3 N2 C22 125.0(3)
N1 C1 N2 111.0(3)
N1 C1 C4 122.5(3)
N2 C1 C4 126.5(3)
C3 C2 N1 109.8(3)
C3 C2 C10 128.9(3)
N1 C2 C10 121.2(3)
C2 C3 N2 106.0(3)
C2 C3 C16 131.4(3)
N2 C3 C16 122.6(3)
C5 C4 C9 117.6(3)
C5 C4 C1 118.4(3)
C9 C4 C1 124.0(3)
C6 C5 C4 121.1(4)
C5 C6 C7 120.2(4)
C8 C7 C6 119.7(4)
C7 C8 C9 120.8(4)
C8 C9 C4 120.6(4)
C11 C10 C15 117.2(3)
C11 C10 C2 122.3(3)
C15 C10 C2 120.5(3)
C12 C11 C10 121.8(4)
C13 C12 C11 120.0(4)
C12 C13 C14 120.0(4)
C13 C14 C15 120.2(4)
C10 C15 C14 120.9(4)
C21 C16 C17 117.2(3)
C21 C16 C3 123.3(3)
C17 C16 C3 119.4(3)
C16 C17 C18 117.9(4)
C19 C18 C17 124.5(4)
C20 C19 C18 117.0(3)
C19 C20 C21 124.9(4)
C16 C21 C20 118.5(4)
N2 C22 C23 112.3(3)
C24A C23 C22 115.9(6)
C24A C23 C24 28.8(7)
C22 C23 C24 111.7(9)
C25 C24 C23 110.6(13)
C23 C24A C25A 105.3(10)

loop_
_geom_bond_atom_site_label_1
_geom_bond_atom_site_label_2
_geom_bond_distance
N1 C1 1.328(4)
N1 C2 1.373(4)
N2 C1 1.360(4)
N2 C3 1.387(4)
N2 C22 1.470(4)
C1 C4 1.470(5)
C2 C3 1.366(4)
C2 C10 1.468(4)
C3 C16 1.481(4)
C4 C5 1.386(5)
C4 C9 1.395(5)
C5 C6 1.371(5)
C6 C7 1.372(6)
C7 C8 1.360(6)
C8 C9 1.372(5)
C10 C11 1.386(5)
C10 C15 1.386(5)
C11 C12 1.378(5)
C12 C13 1.358(5)
C13 C14 1.369(6)
C14 C15 1.386(5)
C16 C21 1.377(5)
C16 C17 1.388(5)
C17 C18 1.391(5)
C18 C19 1.302(5)
C19 C20 1.284(5)
C20 C21 1.387(5)
C22 C23 1.508(5)
C23 C24A 1.500(11)
C23 C24 1.583(15)
C24 C25 1.534(16)
C24A C25A 1.565(15)
